data_7714136
loop_
_publ_author_name
'Tatarin, Sergei V.'
'Meshcheriakova, Elizaveta A.'
'Kozyukhin, Sergey'
'Emets, Victor'
'Bezzubov, Stanislav'

_publ_section_title
;
 Rational design of efficient photosensitizers based on cyclometalated
 iridium(III) complexes with 2-arylbenzimidazole and aromatic 1,3-diketone
 ligands
;
_journal_name_full 'Dalton Transactions'
_journal_paper_doi 10.1039/D3DT02789A
_journal_year 2023
_chemical_formula_moiety '2(C29.5 H22.5 Ir0.5 N2 O4)'
_chemical_formula_sum 'C59 H45 Ir N4 O8'
_chemical_formula_weight 1130.19
_space_group_crystal_system orthorhombic
_space_group_IT_number 30
_space_group_name_Hall 'P 2 -2bc'
_space_group_name_H-M_alt 'P n c 2'
_atom_sites_solution_hydrogens geom
_atom_sites_solution_primary dual
_audit_creation_date 2023-08-27
_audit_creation_method
;
Olex2 1.3
(compiled 2020.11.12 svn.r5f609507 for OlexSys, GUI svn.r6408)
;
_audit_update_record
;
2023-08-27 deposited with the CCDC.	2023-10-06 downloaded from the CCDC.
;
_cell_angle_alpha 90
_cell_angle_beta 90
_cell_angle_gamma 90
_cell_formula_units_Z 4
_cell_length_a 29.2455(14)
_cell_length_b 13.7868(7)
_cell_length_c 12.7980(6)
_cell_measurement_reflns_used 9713
_cell_measurement_temperature 200.0
_cell_measurement_theta_max 30.25
_cell_measurement_theta_min 2.28
_cell_volume 5160.2(4)
_computing_cell_refinement 'SAINT v8.37A (Bruker, 2015)'
_computing_data_collection 'APEX3 v.2017.3_0 (Bruker AXS, 2017)'
_computing_data_reduction 'SAINT v8.37A (Bruker, 2015)'
_computing_molecular_graphics 'Olex2 1.3 (Dolomanov et al., 2009)'
_computing_publication_material 'Olex2 1.3 (Dolomanov et al., 2009)'
_computing_structure_refinement 'SHELXL 2018/3 (Sheldrick, 2015)'
_computing_structure_solution 'SHELXT 2014/5 (Sheldrick, 2014)'
_diffrn_ambient_temperature 200.0
_diffrn_detector 'Bruker APEX2 area detector'
_diffrn_detector_area_resol_mean 7.9
_diffrn_detector_type 'CCD area detector'
_diffrn_measured_fraction_theta_full 0.999
_diffrn_measured_fraction_theta_max 0.999
_diffrn_measurement_device 'three-circle diffractometer'
_diffrn_measurement_device_type 'Bruker D8 Venture'
_diffrn_measurement_method '\w scans'
_diffrn_radiation_monochromator graphite
_diffrn_radiation_probe x-ray
_diffrn_radiation_type MoK\a
_diffrn_radiation_wavelength 0.71073
_diffrn_reflns_av_R_equivalents 0.0463
_diffrn_reflns_av_unetI/netI 0.0264
_diffrn_reflns_Laue_measured_fraction_full 0.999
_diffrn_reflns_Laue_measured_fraction_max 0.999
_diffrn_reflns_limit_h_max 34
_diffrn_reflns_limit_h_min -34
_diffrn_reflns_limit_k_max 16
_diffrn_reflns_limit_k_min -16
_diffrn_reflns_limit_l_max 15
_diffrn_reflns_limit_l_min -15
_diffrn_reflns_number 82138
_diffrn_reflns_point_group_measured_fraction_full 1.000
_diffrn_reflns_point_group_measured_fraction_max 1.000
_diffrn_reflns_theta_full 25.048
_diffrn_reflns_theta_max 25.048
_diffrn_reflns_theta_min 1.633
_diffrn_source 'microfocus sealed X-ray tube'
_diffrn_source_current 1.4
_diffrn_source_power 0.07
_diffrn_source_target Mo
_diffrn_source_type 'fine-focus sealed X-ray tube'
_diffrn_source_voltage 50.0
_diffrn_standards_number 0
_exptl_absorpt_coefficient_mu 2.647
_exptl_absorpt_correction_T_max 0.7461
_exptl_absorpt_correction_T_min 0.6074
_exptl_absorpt_correction_type multi-scan
_exptl_absorpt_process_details
;
SADABS-2016/2 (Bruker,2016/2) was used for absorption correction.
wR2(int) was 0.1216 before and 0.0646 after correction.
The Ratio of minimum to maximum transmission is 0.8141.
The \l/2 correction factor is Not present.
;
_exptl_crystal_colour orange
_exptl_crystal_colour_primary orange
_exptl_crystal_density_diffrn 1.455
_exptl_crystal_description plate
_exptl_crystal_F_000 2272
_exptl_crystal_size_max 0.23
_exptl_crystal_size_mid 0.17
_exptl_crystal_size_min 0.06
_refine_diff_density_max 1.690
_refine_diff_density_min -0.822
_refine_diff_density_rms 0.091
_refine_ls_abs_structure_details
;
 Refined as an inversion twin.
;
_refine_ls_abs_structure_Flack 0.40(3)
_refine_ls_extinction_method none
_refine_ls_goodness_of_fit_ref 1.086
_refine_ls_hydrogen_treatment constr
_refine_ls_matrix_type full
_refine_ls_number_parameters 643
_refine_ls_number_reflns 9157
_refine_ls_number_restraints 200
_refine_ls_restrained_S_all 1.078
_refine_ls_R_factor_all 0.0521
_refine_ls_R_factor_gt 0.0308
_refine_ls_shift/su_max 0.003
_refine_ls_shift/su_mean 0.000
_refine_ls_structure_factor_coef Fsqd
_refine_ls_weighting_details 'w=1/[\s^2^(Fo^2^)+(0.0345P)^2^+12.8026P] where P=(Fo^2^+2Fc^2^)/3'
_refine_ls_weighting_scheme calc
_refine_ls_wR_factor_gt 0.0747
_refine_ls_wR_factor_ref 0.0881
_reflns_Friedel_coverage 0.903
_reflns_Friedel_fraction_full 1.000
_reflns_Friedel_fraction_max 1.000
_reflns_number_gt 6649
_reflns_number_total 9157
_reflns_threshold_expression 'I > 2\s(I)'
_cod_data_source_file d3dt02789a2.cif
_cod_data_source_block mo_me2_200k_0m
_cod_database_code 7714136
_shelx_shelxl_version_number 2018/3
_shelx_space_group_comment
;
The symmetry employed for this shelxl refinement is uniquely defined
by the following loop, which should always be used as a source of
symmetry information in preference to the above space-group names.
They are only intended as comments.
;
_shelx_estimated_absorpt_t_max 0.857
_shelx_estimated_absorpt_t_min 0.581
_olex2_refinement_description
;
1. Twinned data refinement
 Scales: 0.60(3)
 0.40(3)
2. Fixed Uiso
 At 1.2 times of:
  All C(H) groups
 At 1.5 times of:
  All C(H,H,H) groups
3. Restrained distances
 N2-C9 \\sim N2-C36
 with sigma of 0.02
 N4-C37 \\sim N4-C41
 with sigma of 0.02
4. Uiso/Uaniso restraints and constraints
C9 \\sim C10 \\sim C11 \\sim C12 \\sim C13 \\sim C14 \\sim C36 \\sim C35 \\sim
C34 \\sim C38 \\sim C39 \\sim C40: within 2A with sigma of 0.01 and sigma for
terminal atoms of 0.02 within 2A
Uanis(C30) \\sim Ueq: with sigma of 0.005 and sigma for terminal atoms of 0.01
Uanis(O3) \\sim Ueq: with sigma of 0.02 and sigma for terminal atoms of 0.04
Uanis(C024) \\sim Ueq: with sigma of 0.005 and sigma for terminal atoms of 0.01
Uanis(C41) = Uanis(C31) = Uanis(C33) = Uanis(C43) = Uanis(C32) = Uanis(C1A) =
Uanis(C42) = Uanis(C37) = Uanis(C1C) = Uanis(C1E) = Uanis(C1B) = Uanis(C1D)
5. Others
 Fixed Sof: C9(0.6) C10(0.6) H10(0.6) C11(0.6) H11(0.6) C12(0.6) H12(0.6)
 C13(0.6) H13(0.6) C14(0.6) H14(0.6) C41(0.5) C31(0.5) H31(0.5) C33(0.5)
 H33(0.5) C43(0.5) H43(0.5) C32(0.5) H32(0.5) C1A(0.5) H1A(0.5) C42(0.5)
 H42(0.5) C37(0.5) C1C(0.5) H1C(0.5) C1E(0.5) H1E(0.5) C1B(0.5) H1B(0.5)
 C1D(0.5) H1D(0.5) C36(0.4) C35(0.4) H35(0.4) C34(0.4) H34(0.4) C38(0.4)
 H38(0.4) C39(0.4) H39(0.4) C40(0.4) H40(0.4)
 Fixed U11: C01M(0.03274)
 Fixed U12: C01M(-0.00436)
 Fixed U13: C01M(0.00061)
 Fixed U22: C01M(0.0413)
 Fixed U23: C01M(-0.00306)
 Fixed U33: C01M(0.04499)
 Fixed X: Ir2(0)
 Fixed Y: Ir2(0.5)
 Fixed Z: Ir2(0.43135)
6.a Aromatic/amide H refined with riding coordinates:
 C006(H006), C6(H6), C18(H18), C16(H16), C28(H28), C3(H3), C00M(H00M),
 C24(H24), C17(H17), C10(H10), C11(H11), C12(H12), C13(H13), C14(H14), C31(H31),
  C33(H33), C43(H43), C32(H32), C1A(H1A), C00W(H00W), C19(H19), C25(H25),
 C016(H016), C26(H26), C42(H42), C1C(H1C), C1E(H1E), C1B(H1B), C1D(H1D),
 C01B(H01B), C01C(H01C), C01O(H01O), C01R(H01R), C01T(H01T), C01U(H01U),
 C01X(H01X), C2(H2), C01Z(H01Z), C22(H22), C35(H35), C34(H34), C38(H38),
 C39(H39), C40(H40)
6.b Fitted hexagon refined as free rotating group:
 C9(C10,C11,C12,C13,C14), C41(C31,C33,C43,C32,C1A), C42(C37,C1C,C1E,C1B,C1D),
 C36(C35,C34,C38,C39,C40)
6.c Idealised Me refined as rotating group:
 C5(H5A,H5B,H5C), C30(H30A,H30B,H30C), C021(H02A,H02B,H02C), C024(H02D,H02E,
 H02F)
;
_smtbx_masks_void_probe_radius 1.2
_smtbx_masks_void_truncation_radius 1.2
_olex2_submission_special_instructions 'No special instructions were received'

loop_
_space_group_symop_operation_xyz
'x, y, z'
'-x, -y, z'
'x, -y+1/2, z+1/2'
'-x, y+1/2, z+1/2'

loop_
_atom_site_label
_atom_site_type_symbol
_atom_site_fract_x
_atom_site_fract_y
_atom_site_fract_z
_atom_site_U_iso_or_equiv
_atom_site_adp_type
_atom_site_occupancy
_atom_site_site_symmetry_order
_atom_site_calc_flag
_atom_site_refinement_flags_posn
_atom_site_refinement_flags_adp
_atom_site_refinement_flags_occupancy
_atom_site_disorder_assembly
_atom_site_disorder_group
Ir1 Ir 0.500000 0.500000 0.56924(5) 0.0462(2) Uani 1 2 d S T P . .
Ir2 Ir 0.000000 0.500000 0.431350 0.01979(11) Uani 1 2 d S T P . .
O2 O 0.5467(5) 0.4550(9) 0.6879(10) 0.047(3) Uani 1 1 d . . . . .
O1 O 0.3437(5) 0.5906(11) 0.2578(12) 0.069(3) Uani 1 1 d . . . . .
C006 C 0.000000 0.500000 0.1769(14) 0.047(5) Uani 1 2 d S T P . .
H006 H 0.000001 0.500004 0.102673 0.057 Uiso 1 2 calc R U P . .
N1 N 0.4646(4) 0.3731(8) 0.5558(12) 0.040(3) Uani 1 1 d . . . . .
N2 N 0.4113(4) 0.2860(9) 0.4738(10) 0.047(3) Uani 1 1 d D . . . .
O4 O 0.7368(4) 0.4059(9) 0.9180(16) 0.086(4) Uani 1 1 d . . . . .
C23 C 0.5775(6) 0.4284(11) 0.8551(13) 0.050(4) Uani 1 1 d . . . . .
C1 C 0.4538(7) 0.5370(14) 0.4644(14) 0.048(5) Uani 1 1 d . . . . .
C6 C 0.3867(5) 0.4815(10) 0.3618(14) 0.052(4) Uani 1 1 d . . . . .
H6 H 0.367091 0.429453 0.342900 0.062 Uiso 1 1 calc R U . . .
O6 O -0.0473(4) 0.5448(7) 0.3092(9) 0.027(3) Uani 1 1 d . . . . .
C8 C 0.4312(6) 0.3749(13) 0.4844(13) 0.048(4) Uani 1 1 d . . . . .
C18 C 0.4863(5) 0.1415(12) 0.6942(14) 0.058(5) Uani 1 1 d . . . . .
H18 H 0.504801 0.111616 0.745968 0.070 Uiso 1 1 calc R U . . .
C20 C 0.4670(5) 0.2788(10) 0.5954(11) 0.043(4) Uani 1 1 d . . . . .
C16 C 0.4257(5) 0.1274(11) 0.5677(18) 0.050(4) Uani 1 1 d . . . . .
H16 H 0.403318 0.090327 0.531604 0.060 Uiso 1 1 calc R U . . .
C4 C 0.3788(7) 0.5757(15) 0.3212(14) 0.051(5) Uani 1 1 d . . . . .
C28 C 0.6208(7) 0.4340(14) 0.8209(16) 0.053(5) Uani 1 1 d . . . . .
H28 H 0.626410 0.454862 0.751385 0.064 Uiso 1 1 calc R U . . .
C3 C 0.4074(6) 0.6514(12) 0.3562(14) 0.053(4) Uani 1 1 d . . . . .
H3 H 0.401896 0.716341 0.334662 0.064 Uiso 1 1 calc R U . . .
C27 C 0.6578(8) 0.4099(15) 0.8848(19) 0.054(3) Uani 1 1 d . . . . .
C00M C 0.0547(5) 0.3683(9) 0.5769(15) 0.035(3) Uani 1 1 d . . . . .
H00M H 0.034828 0.316591 0.558187 0.042 Uiso 1 1 calc R U . . .
C15 C 0.4334(5) 0.2223(10) 0.5463(12) 0.051(4) Uani 1 1 d . . . . .
C24 C 0.5681(6) 0.3944(12) 0.9599(11) 0.051(4) Uani 1 1 d . . . . .
H24 H 0.537667 0.390420 0.985463 0.061 Uiso 1 1 calc R U . . .
O7 O -0.2136(5) 0.5589(13) 0.2430(15) 0.099(5) Uani 1 1 d . . . . .
N3 N 0.0355(3) 0.6277(6) 0.4453(11) 0.025(2) Uani 1 1 d . . . . .
C17 C 0.4530(6) 0.0878(11) 0.6468(15) 0.054(5) Uani 1 1 d . . . . .
H17 H 0.448382 0.022405 0.667739 0.064 Uiso 1 1 calc R U . . .
C9 C 0.3774(5) 0.2536(12) 0.4018(11) 0.045(3) Uani 0.6 1 d DG U P A 1
C10 C 0.3923(4) 0.1984(13) 0.3176(13) 0.049(4) Uani 0.6 1 d G U P A 1
H10 H 0.423794 0.182901 0.310620 0.059 Uiso 0.6 1 calc R U P A 1
C11 C 0.3611(6) 0.1658(12) 0.2436(11) 0.057(4) Uani 0.6 1 d G U P A 1
H11 H 0.371273 0.128040 0.185987 0.068 Uiso 0.6 1 calc R U P A 1
C12 C 0.3150(5) 0.1884(13) 0.2538(11) 0.061(4) Uani 0.6 1 d G U P A 1
H12 H 0.293668 0.166151 0.203177 0.073 Uiso 0.6 1 calc R U P A 1
C13 C 0.3001(4) 0.2437(13) 0.3380(12) 0.059(4) Uani 0.6 1 d G U P A 1
H13 H 0.268584 0.259123 0.344999 0.071 Uiso 0.6 1 calc R U P A 1
C14 C 0.3313(5) 0.2762(11) 0.4121(10) 0.052(4) Uani 0.6 1 d G U P A 1
H14 H 0.321104 0.313985 0.469634 0.063 Uiso 0.6 1 calc R U P A 1
C41 C 0.1220(6) 0.7444(17) 0.5994(17) 0.0442(17) Uani 0.5 1 d DG . P B 2
C31 C 0.1133(4) 0.7948(19) 0.6914(19) 0.0442(17) Uani 0.5 1 d G . P B 2
H31 H 0.082724 0.808535 0.711325 0.053 Uiso 0.5 1 calc R U P B 2
C33 C 0.1494(6) 0.8250(15) 0.7541(14) 0.0442(17) Uani 0.5 1 d G . P B 2
H33 H 0.143456 0.859385 0.817012 0.053 Uiso 0.5 1 calc R U P B 2
C43 C 0.1942(5) 0.8049(12) 0.7249(13) 0.0442(17) Uani 0.5 1 d G . P B 2
H43 H 0.218849 0.825507 0.767855 0.053 Uiso 0.5 1 calc R U P B 2
C32 C 0.2029(5) 0.7545(12) 0.6330(14) 0.0442(17) Uani 0.5 1 d G . P B 2
H32 H 0.233511 0.740778 0.613010 0.053 Uiso 0.5 1 calc R U P B 2
C1A C 0.1668(7) 0.7243(13) 0.5702(13) 0.0442(17) Uani 0.5 1 d G . P B 2
H1A H 0.172780 0.689926 0.507322 0.053 Uiso 0.5 1 calc R U P B 2
C00W C -0.1487(6) 0.6247(11) 0.0107(12) 0.044(4) Uani 1 1 d . . . . .
H00W H -0.173361 0.635915 -0.036012 0.053 Uiso 1 1 calc R U . . .
C00X C -0.0393(4) 0.5383(8) 0.2147(11) 0.026(3) Uani 1 1 d . . . . .
C00Y C 0.0783(4) 0.5356(8) 0.5698(13) 0.024(2) Uani 1 1 d . . . . .
N4 N 0.0877(3) 0.7165(6) 0.5250(9) 0.030(2) Uani 1 1 d D . . . .
C29 C 0.7038(7) 0.4176(14) 0.8401(17) 0.063(5) Uani 1 1 d . . . . .
C19 C 0.4941(5) 0.2381(19) 0.670(2) 0.050(5) Uani 1 1 d . . . . .
H19 H 0.517507 0.274246 0.703497 0.060 Uiso 1 1 calc R U . . .
C25 C 0.6038(6) 0.3686(13) 1.0201(15) 0.060(4) Uani 1 1 d . . . . .
H25 H 0.598532 0.346919 1.089546 0.072 Uiso 1 1 calc R U . . .
C7 C 0.4234(5) 0.4651(9) 0.4297(19) 0.048(3) Uani 1 1 d . . . . .
O8 O -0.2356(4) 0.5918(10) 0.0812(13) 0.078(4) Uani 1 1 d . . . . .
C21 C 0.5387(5) 0.4635(10) 0.7861(13) 0.045(4) Uani 1 1 d . . . . .
C016 C 0.0043(5) 0.7619(13) 0.3279(13) 0.031(3) Uani 1 1 d . . . . .
H016 H -0.019518 0.725936 0.295731 0.037 Uiso 1 1 calc R U . . .
O5 O 0.1584(5) 0.4122(8) 0.7417(11) 0.047(3) Uani 1 1 d . . . . .
C26 C 0.6492(7) 0.3734(13) 0.9817(18) 0.065(5) Uani 1 1 d . . . . .
H26 H 0.673744 0.350909 1.023800 0.078 Uiso 1 1 calc R U . . .
C42 C 0.1690(7) 0.7542(13) 0.5715(12) 0.0442(17) Uani 0.5 1 d G . P B 1
H42 H 0.180210 0.729267 0.507291 0.053 Uiso 0.5 1 calc R U P B 1
C37 C 0.1226(6) 0.7484(17) 0.5945(17) 0.0442(17) Uani 0.5 1 d DG . P B 1
C1C C 0.1061(5) 0.7849(19) 0.6885(19) 0.0442(17) Uani 0.5 1 d G . P B 1
H1C H 0.074454 0.780850 0.704268 0.053 Uiso 0.5 1 calc R U P B 1
C1E C 0.1361(6) 0.8272(15) 0.7595(14) 0.0442(17) Uani 0.5 1 d G . P B 1
H1E H 0.124812 0.852181 0.823780 0.053 Uiso 0.5 1 calc R U P B 1
C1B C 0.1824(5) 0.8331(12) 0.7365(13) 0.0442(17) Uani 0.5 1 d G . P B 1
H1B H 0.202870 0.862056 0.785048 0.053 Uiso 0.5 1 calc R U P B 1
C1D C 0.1989(5) 0.7966(12) 0.6425(14) 0.0442(17) Uani 0.5 1 d G . P B 1
H1D H 0.230569 0.800600 0.626805 0.053 Uiso 0.5 1 calc R U P B 1
C01A C -0.2063(6) 0.5791(12) 0.1519(19) 0.063(5) Uani 1 1 d . . . . .
C01B C 0.0913(5) 0.3507(9) 0.6434(12) 0.037(3) Uani 1 1 d . . . . .
H01B H 0.096164 0.287271 0.670067 0.044 Uiso 1 1 calc R U . . .
C01C C 0.0467(5) 0.9124(9) 0.3546(12) 0.039(4) Uani 1 1 d . . . . .
H01C H 0.050269 0.978893 0.336965 0.047 Uiso 1 1 calc R U . . .
C5 C 0.3238(8) 0.6750(17) 0.257(2) 0.128(10) Uani 1 1 d . . . . .
H5A H 0.294166 0.669820 0.221611 0.192 Uiso 1 1 calc R U . . .
H5B H 0.343112 0.721688 0.219612 0.192 Uiso 1 1 calc R U . . .
H5C H 0.319139 0.697225 0.328886 0.192 Uiso 1 1 calc R U . . .
O3 O 0.7147(5) 0.4302(17) 0.7538(17) 0.116(6) Uani 1 1 d . U . . .
C01G C 0.0663(4) 0.7758(7) 0.4556(8) 0.026(3) Uani 1 1 d . . . . .
C01H C 0.0335(4) 0.7201(7) 0.4060(8) 0.027(3) Uani 1 1 d . . . . .
C01I C 0.0682(4) 0.6265(8) 0.5170(11) 0.027(3) Uani 1 1 d . . . . .
C30 C 0.7832(8) 0.423(2) 0.866(2) 0.118(9) Uani 1 1 d . U . . .
H30A H 0.778810 0.452053 0.797487 0.176 Uiso 1 1 calc R U . . .
H30B H 0.799107 0.360409 0.858629 0.176 Uiso 1 1 calc R U . . .
H30C H 0.801631 0.466046 0.910134 0.176 Uiso 1 1 calc R U . . .
C01L C 0.1203(7) 0.4241(13) 0.6709(13) 0.035(4) Uani 1 1 d . . . . .
C01M C -0.1571(7) 0.5939(14) 0.1132(16) 0.040 Uani 1 1 d . . . . .
C01O C -0.1048(6) 0.6384(11) -0.0213(12) 0.048(4) Uani 1 1 d . . . . .
H01O H -0.098511 0.666839 -0.087391 0.058 Uiso 1 1 calc R U . . .
C01P C -0.0765(4) 0.5729(8) 0.1421(10) 0.026(3) Uani 1 1 d . . . . .
C01R C -0.1221(7) 0.5682(12) 0.1770(13) 0.033(4) Uani 1 1 d . . . . .
H01R H -0.128421 0.546873 0.246083 0.039 Uiso 1 1 calc R U . . .
C01S C 0.0468(6) 0.4615(12) 0.5370(11) 0.020(3) Uani 1 1 d . . . . .
C01T C 0.1140(4) 0.5160(8) 0.6385(10) 0.031(3) Uani 1 1 d . . . . .
H01T H 0.133522 0.566534 0.661982 0.037 Uiso 1 1 calc R U . . .
C01U C -0.0683(5) 0.6093(9) 0.0461(11) 0.036(3) Uani 1 1 d . . . . .
H01U H -0.037583 0.615849 0.022812 0.043 Uiso 1 1 calc R U . . .
C01X C 0.0129(4) 0.8568(8) 0.3026(11) 0.035(3) Uani 1 1 d . . . . .
H01X H -0.004344 0.886213 0.248346 0.042 Uiso 1 1 calc R U . . .
C2 C 0.4432(6) 0.6306(10) 0.4212(18) 0.048(4) Uani 1 1 d . . . . .
H2 H 0.462782 0.682847 0.439552 0.058 Uiso 1 1 calc R U . . .
C01Z C 0.0739(4) 0.8731(7) 0.4290(18) 0.037(3) Uani 1 1 d . . . . .
H01Z H 0.097317 0.909969 0.461855 0.044 Uiso 1 1 calc R U . . .
C021 C 0.1756(6) 0.3118(9) 0.7509(13) 0.060(4) Uani 1 1 d . . . . .
H02A H 0.180881 0.285052 0.681012 0.090 Uiso 1 1 calc R U . . .
H02B H 0.153042 0.271991 0.787742 0.090 Uiso 1 1 calc R U . . .
H02C H 0.204423 0.311860 0.790137 0.090 Uiso 1 1 calc R U . . .
C024 C -0.2836(6) 0.5777(16) 0.106(2) 0.087(6) Uani 1 1 d . U . . .
H02D H -0.300819 0.565402 0.042050 0.130 Uiso 1 1 calc R U . . .
H02E H -0.295525 0.636081 0.140501 0.130 Uiso 1 1 calc R U . . .
H02F H -0.286774 0.522141 0.153559 0.130 Uiso 1 1 calc R U . . .
C22 C 0.500000 0.500000 0.8411(11) 0.024(3) Uani 1 2 d S T P . .
H22 H 0.500000 0.500002 0.915326 0.029 Uiso 1 2 calc R U P . .
C36 C 0.3767(6) 0.2439(18) 0.4083(17) 0.048(4) Uani 0.4 1 d DG U P A 2
C35 C 0.3856(6) 0.2242(18) 0.3038(18) 0.050(4) Uani 0.4 1 d G U P A 2
H35 H 0.415332 0.234895 0.276093 0.060 Uiso 0.4 1 calc R U P A 2
C34 C 0.3510(8) 0.1890(18) 0.2397(14) 0.056(4) Uani 0.4 1 d G U P A 2
H34 H 0.357100 0.175610 0.168184 0.068 Uiso 0.4 1 calc R U P A 2
C38 C 0.3075(7) 0.1734(18) 0.2801(16) 0.059(4) Uani 0.4 1 d G U P A 2
H38 H 0.283890 0.149364 0.236320 0.070 Uiso 0.4 1 calc R U P A 2
C39 C 0.2986(6) 0.1931(17) 0.3847(16) 0.059(4) Uani 0.4 1 d G U P A 2
H39 H 0.268911 0.182401 0.412367 0.070 Uiso 0.4 1 calc R U P A 2
C40 C 0.3332(7) 0.2283(17) 0.4488(13) 0.052(4) Uani 0.4 1 d G U P A 2
H40 H 0.327142 0.241686 0.520278 0.062 Uiso 0.4 1 calc R U P A 2

loop_
_atom_site_aniso_label
_atom_site_aniso_U_11
_atom_site_aniso_U_22
_atom_site_aniso_U_33
_atom_site_aniso_U_23
_atom_site_aniso_U_13
_atom_site_aniso_U_12
Ir1 0.0412(4) 0.0547(4) 0.0426(4) 0.000 0.000 0.0029(5)
Ir2 0.0227(2) 0.01892(18) 0.01778(19) 0.000 0.000 0.0015(3)
O2 0.039(7) 0.059(7) 0.041(7) 0.002(5) -0.005(6) 0.006(6)
O1 0.061(8) 0.078(8) 0.069(8) -0.003(6) -0.026(7) 0.013(6)
C006 0.061(12) 0.069(12) 0.012(7) 0.000 0.000 0.007(13)
N1 0.037(6) 0.048(6) 0.035(7) -0.004(5) -0.004(6) 0.004(5)
N2 0.047(7) 0.052(7) 0.041(6) 0.010(5) -0.012(6) 0.006(6)
O4 0.037(5) 0.095(8) 0.125(12) 0.026(10) -0.007(11) -0.004(6)
C23 0.053(11) 0.050(9) 0.047(9) 0.002(7) -0.002(8) 0.005(8)
C1 0.054(12) 0.044(8) 0.047(10) -0.010(7) 0.014(8) 0.002(8)
C6 0.049(8) 0.045(10) 0.061(10) -0.007(7) -0.007(8) 0.000(6)
O6 0.043(7) 0.018(6) 0.020(5) -0.005(4) 0.004(5) 0.001(5)
C8 0.048(11) 0.068(10) 0.027(8) -0.003(8) 0.000(8) -0.008(8)
C18 0.052(11) 0.074(10) 0.048(9) -0.005(8) -0.001(7) 0.005(7)
C20 0.042(8) 0.051(8) 0.036(9) -0.001(6) 0.008(6) -0.001(6)
C16 0.044(9) 0.049(8) 0.057(9) -0.007(10) -0.005(12) 0.002(7)
C4 0.037(10) 0.072(11) 0.044(9) 0.000(8) 0.005(7) 0.012(8)
C28 0.049(12) 0.059(11) 0.051(11) 0.007(8) 0.001(9) 0.001(9)
C3 0.053(11) 0.050(9) 0.057(10) 0.010(8) -0.004(9) 0.011(8)
C27 0.058(8) 0.046(8) 0.059(7) 0.003(6) -0.002(6) -0.002(6)
C00M 0.033(7) 0.034(7) 0.039(8) 0.000(7) -0.010(8) 0.006(5)
C15 0.056(9) 0.054(9) 0.042(10) 0.009(7) 0.003(7) 0.004(7)
C24 0.060(11) 0.068(10) 0.026(9) 0.004(6) 0.008(6) 0.000(8)
O7 0.069(10) 0.140(13) 0.087(10) 0.049(10) 0.033(8) 0.018(9)
N3 0.029(4) 0.023(4) 0.022(7) 0.003(4) 0.000(5) 0.000(3)
C17 0.064(12) 0.036(8) 0.060(11) 0.005(8) 0.012(9) -0.012(8)
C9 0.044(6) 0.051(7) 0.042(6) 0.010(5) 0.000(6) -0.002(6)
C10 0.050(7) 0.056(8) 0.040(7) 0.011(6) 0.000(6) -0.003(6)
C11 0.055(8) 0.066(8) 0.048(7) 0.006(6) -0.001(6) -0.003(7)
C12 0.057(7) 0.071(8) 0.055(7) 0.003(6) -0.002(7) -0.008(7)
C13 0.051(7) 0.070(8) 0.057(7) 0.005(6) -0.005(6) -0.008(7)
C14 0.050(6) 0.058(7) 0.048(7) 0.004(6) -0.001(6) -0.007(7)
C41 0.048(4) 0.037(4) 0.047(3) -0.006(3) -0.012(3) -0.011(4)
C31 0.048(4) 0.037(4) 0.047(3) -0.006(3) -0.012(3) -0.011(4)
C33 0.048(4) 0.037(4) 0.047(3) -0.006(3) -0.012(3) -0.011(4)
C43 0.048(4) 0.037(4) 0.047(3) -0.006(3) -0.012(3) -0.011(4)
C32 0.048(4) 0.037(4) 0.047(3) -0.006(3) -0.012(3) -0.011(4)
C1A 0.048(4) 0.037(4) 0.047(3) -0.006(3) -0.012(3) -0.011(4)
C00W 0.044(9) 0.053(9) 0.036(7) -0.003(6) -0.014(7) 0.013(7)
C00X 0.031(7) 0.016(4) 0.031(7) -0.010(5) 0.005(6) 0.004(5)
C00Y 0.020(6) 0.026(5) 0.024(5) 0.004(7) -0.006(7) 0.003(4)
N4 0.036(6) 0.023(5) 0.032(5) -0.005(4) 0.000(5) -0.003(4)
C29 0.059(12) 0.069(11) 0.060(10) -0.009(9) 0.000(9) 0.007(9)
C19 0.048(8) 0.049(13) 0.054(12) 0.002(9) 0.009(10) 0.004(9)
C25 0.063(12) 0.066(11) 0.051(9) 0.013(8) 0.008(9) -0.010(9)
C7 0.045(7) 0.064(7) 0.034(6) -0.001(13) 0.008(12) 0.004(5)
O8 0.042(6) 0.110(10) 0.081(9) -0.033(8) -0.003(8) 0.000(7)
C21 0.048(8) 0.048(7) 0.039(8) 0.012(6) -0.017(7) -0.007(6)
C016 0.036(6) 0.036(7) 0.020(5) -0.003(5) -0.009(7) 0.004(7)
O5 0.055(7) 0.033(5) 0.053(6) 0.001(4) -0.029(6) 0.013(5)
C26 0.055(12) 0.055(11) 0.085(12) 0.006(10) -0.022(10) -0.001(9)
C42 0.048(4) 0.037(4) 0.047(3) -0.006(3) -0.012(3) -0.011(4)
C37 0.048(4) 0.037(4) 0.047(3) -0.006(3) -0.012(3) -0.011(4)
C1C 0.048(4) 0.037(4) 0.047(3) -0.006(3) -0.012(3) -0.011(4)
C1E 0.048(4) 0.037(4) 0.047(3) -0.006(3) -0.012(3) -0.011(4)
C1B 0.048(4) 0.037(4) 0.047(3) -0.006(3) -0.012(3) -0.011(4)
C1D 0.048(4) 0.037(4) 0.047(3) -0.006(3) -0.012(3) -0.011(4)
C01A 0.031(8) 0.045(8) 0.113(16) -0.015(10) -0.005(10) 0.008(6)
C01B 0.046(9) 0.029(7) 0.035(8) 0.003(6) -0.006(7) 0.007(6)
C01C 0.056(10) 0.024(7) 0.038(8) 0.007(6) -0.005(7) 0.011(6)
C5 0.111(18) 0.17(2) 0.104(18) 0.008(16) -0.061(15) 0.044(16)
O3 0.051(9) 0.197(17) 0.101(12) 0.025(13) 0.012(9) 0.008(10)
C01G 0.027(5) 0.022(5) 0.028(9) -0.002(4) 0.002(5) -0.003(4)
C01H 0.029(5) 0.021(5) 0.029(9) 0.000(4) 0.002(5) 0.003(4)
C01I 0.031(8) 0.017(5) 0.034(7) -0.007(5) 0.006(6) 0.004(5)
C30 0.083(12) 0.129(13) 0.140(15) -0.015(11) 0.006(10) -0.010(10)
C01L 0.039(10) 0.038(9) 0.029(8) -0.005(6) -0.014(7) 0.010(8)
C01M 0.033 0.041 0.045 0.000 0.001 0.000
C01O 0.062(11) 0.053(9) 0.028(6) 0.001(6) -0.016(8) 0.017(8)
C01P 0.035(7) 0.014(5) 0.029(6) -0.003(5) -0.006(6) 0.002(5)
C01R 0.047(11) 0.023(8) 0.028(8) 0.003(6) -0.003(7) 0.004(7)
C01S 0.021(8) 0.029(7) 0.011(6) 0.008(5) -0.008(5) 0.005(6)
C01T 0.033(6) 0.034(8) 0.026(6) -0.005(5) -0.006(5) 0.004(5)
C01U 0.035(8) 0.031(7) 0.042(9) -0.004(6) -0.012(6) 0.008(5)
C01X 0.052(10) 0.024(5) 0.029(6) 0.011(5) -0.004(6) 0.005(4)
C2 0.062(9) 0.048(7) 0.035(9) -0.001(9) 0.012(11) 0.001(6)
C01Z 0.042(7) 0.029(5) 0.040(6) 0.007(10) 0.002(12) -0.008(5)
C021 0.069(10) 0.047(8) 0.064(10) -0.023(7) -0.016(8) 0.040(7)
C024 0.054(9) 0.100(11) 0.106(11) -0.015(9) 0.007(8) -0.012(8)
C22 0.030(7) 0.026(6) 0.016(6) 0.000 0.000 0.011(8)
C36 0.046(7) 0.054(7) 0.042(7) 0.007(6) -0.001(6) -0.002(7)
C35 0.048(7) 0.059(8) 0.042(7) 0.011(7) 0.003(7) -0.002(7)
C34 0.056(8) 0.066(8) 0.048(7) 0.007(7) -0.003(7) -0.004(8)
C38 0.054(8) 0.070(8) 0.051(8) 0.005(7) -0.002(7) -0.009(7)
C39 0.053(7) 0.072(8) 0.051(8) 0.005(7) -0.004(7) -0.012(7)
C40 0.046(7) 0.066(8) 0.043(8) 0.004(7) -0.001(7) -0.003(7)

loop_
_atom_type_symbol
_atom_type_description
_atom_type_scat_dispersion_real
_atom_type_scat_dispersion_imag
_atom_type_scat_source
C C 0.0033 0.0016 'International Tables Vol C Tables 4.2.6.8 and 6.1.1.4'
H H 0.0000 0.0000 'International Tables Vol C Tables 4.2.6.8 and 6.1.1.4'
N N 0.0061 0.0033 'International Tables Vol C Tables 4.2.6.8 and 6.1.1.4'
O O 0.0106 0.0060 'International Tables Vol C Tables 4.2.6.8 and 6.1.1.4'
Ir Ir -1.4442 7.9887 'International Tables Vol C Tables 4.2.6.8 and 6.1.1.4'

loop_
_geom_angle_atom_site_label_1
_geom_angle_atom_site_label_2
_geom_angle_atom_site_label_3
_geom_angle
_geom_angle_site_symmetry_1
_geom_angle_site_symmetry_3
_geom_angle_publ_flag
O2 Ir1 O2 89.3(7) . 2_665 ?
N1 Ir1 O2 89.1(5) 2_665 . ?
N1 Ir1 O2 97.8(5) . . ?
N1 Ir1 O2 97.8(5) 2_665 2_665 ?
N1 Ir1 O2 89.1(5) . 2_665 ?
N1 Ir1 N1 170.3(9) 2_665 . ?
C1 Ir1 O2 88.3(5) . 2_665 ?
C1 Ir1 O2 88.3(5) 2_665 . ?
C1 Ir1 O2 176.4(8) . . ?
C1 Ir1 O2 176.4(8) 2_665 2_665 ?
C1 Ir1 N1 93.9(7) . 2_665 ?
C1 Ir1 N1 79.4(7) . . ?
C1 Ir1 N1 93.9(7) 2_665 . ?
C1 Ir1 N1 79.4(7) 2_665 2_665 ?
C1 Ir1 C1 94.2(11) 2_665 . ?
O6 Ir2 O6 88.2(6) 2_565 . ?
N3 Ir2 O6 89.1(4) . 2_565 ?
N3 Ir2 O6 89.1(4) 2_565 . ?
N3 Ir2 O6 98.1(4) . . ?
N3 Ir2 O6 98.1(4) 2_565 2_565 ?
N3 Ir2 N3 170.0(8) . 2_565 ?
C01S Ir2 O6 88.6(4) . 2_565 ?
C01S Ir2 O6 176.1(7) . . ?
C01S Ir2 O6 176.1(7) 2_565 2_565 ?
C01S Ir2 O6 88.6(4) 2_565 . ?
C01S Ir2 N3 79.7(6) 2_565 2_565 ?
C01S Ir2 N3 79.7(6) . . ?
C01S Ir2 N3 93.5(6) . 2_565 ?
C01S Ir2 N3 93.5(6) 2_565 . ?
C01S Ir2 C01S 94.8(9) . 2_565 ?
C21 O2 Ir1 123.7(11) . . ?
C5 O1 C4 119.4(17) . . ?
C00X C006 H006 110.9 2_565 . ?
C00X C006 H006 110.9 . . ?
C00X C006 C00X 138.1(18) 2_565 . ?
C8 N1 Ir1 114.4(11) . . ?
C8 N1 C20 107.6(13) . . ?
C20 N1 Ir1 137.9(10) . . ?
C8 N2 C15 107.1(12) . . ?
C8 N2 C9 130.0(13) . . ?
C8 N2 C36 136.2(15) . . ?
C15 N2 C36 116.6(14) . . ?
C9 N2 C15 122.7(12) . . ?
C29 O4 C30 106.7(18) . . ?
C28 C23 C24 120.0(18) . . ?
C28 C23 C21 119.9(16) . . ?
C24 C23 C21 120.0(16) . . ?
C7 C1 Ir1 117.8(14) . . ?
C7 C1 C2 112.0(18) . . ?
C2 C1 Ir1 130.0(15) . . ?
C4 C6 H6 120.0 . . ?
C7 C6 H6 120.0 . . ?
C7 C6 C4 120.0(15) . . ?
C00X O6 Ir2 124.2(10) . . ?
N1 C8 N2 111.3(14) . . ?
N1 C8 C7 117.5(15) . . ?
N2 C8 C7 131.1(15) . . ?
C17 C18 H18 118.7 . . ?
C17 C18 C19 122.6(18) . . ?
C19 C18 H18 118.7 . . ?
N1 C20 C15 108.6(13) . . ?
C19 C20 N1 131.9(15) . . ?
C19 C20 C15 119.5(15) . . ?
C15 C16 H16 122.3 . . ?
C15 C16 C17 115.3(15) . . ?
C17 C16 H16 122.3 . . ?
O1 C4 C6 119.5(18) . . ?
O1 C4 C3 122.6(18) . . ?
C3 C4 C6 117.8(17) . . ?
C23 C28 H28 119.1 . . ?
C23 C28 C27 121.9(19) . . ?
C27 C28 H28 119.1 . . ?
C4 C3 H3 120.3 . . ?
C2 C3 C4 119.4(16) . . ?
C2 C3 H3 120.3 . . ?
C28 C27 C29 117.8(19) . . ?
C26 C27 C28 118(2) . . ?
C26 C27 C29 124(2) . . ?
C01B C00M H00M 119.7 . . ?
C01B C00M C01S 120.6(13) . . ?
C01S C00M H00M 119.7 . . ?
C20 C15 N2 105.4(12) . . ?
C16 C15 N2 130.4(15) . . ?
C16 C15 C20 124.2(15) . . ?
C23 C24 H24 121.0 . . ?
C25 C24 C23 118.0(17) . . ?
C25 C24 H24 121.0 . . ?
C01H N3 Ir2 138.1(9) . . ?
C01I N3 Ir2 114.5(8) . . ?
C01I N3 C01H 107.2(10) . . ?
C18 C17 C16 121.1(15) . . ?
C18 C17 H17 119.5 . . ?
C16 C17 H17 119.5 . . ?
C10 C9 N2 117.1(12) . . ?
C10 C9 C14 120.0 . . ?
C14 C9 N2 122.9(12) . . ?
C9 C10 H10 120.0 . . ?
C11 C10 C9 120.0 . . ?
C11 C10 H10 120.0 . . ?
C10 C11 H11 120.0 . . ?
C10 C11 C12 120.0 . . ?
C12 C11 H11 120.0 . . ?
C11 C12 H12 120.0 . . ?
C13 C12 C11 120.0 . . ?
C13 C12 H12 120.0 . . ?
C12 C13 H13 120.0 . . ?
C14 C13 C12 120.0 . . ?
C14 C13 H13 120.0 . . ?
C9 C14 H14 120.0 . . ?
C13 C14 C9 120.0 . . ?
C13 C14 H14 120.0 . . ?
C31 C41 C1A 120.0 . . ?
C31 C41 N4 124.5(15) . . ?
C1A C41 N4 115.3(15) . . ?
C41 C31 H31 120.0 . . ?
C33 C31 C41 120.0 . . ?
C33 C31 H31 120.0 . . ?
C31 C33 H33 120.0 . . ?
C31 C33 C43 120.0 . . ?
C43 C33 H33 120.0 . . ?
C33 C43 H43 120.0 . . ?
C32 C43 C33 120.0 . . ?
C32 C43 H43 120.0 . . ?
C43 C32 H32 120.0 . . ?
C43 C32 C1A 120.0 . . ?
C1A C32 H32 120.0 . . ?
C41 C1A H1A 120.0 . . ?
C32 C1A C41 120.0 . . ?
C32 C1A H1A 120.0 . . ?
C01M C00W H00W 120.3 . . ?
C01O C00W H00W 120.3 . . ?
C01O C00W C01M 119.4(16) . . ?
C006 C00X C01P 121.0(12) . . ?
O6 C00X C006 122.6(14) . . ?
O6 C00X C01P 116.3(12) . . ?
C01S C00Y C01I 110.3(12) . . ?
C01T C00Y C01I 127.8(11) . . ?
C01T C00Y C01S 121.8(11) . . ?
C01G N4 C41 126.4(13) . . ?
C01G N4 C37 123.5(13) . . ?
C01G N4 C01I 107.7(10) . . ?
C01I N4 C41 125.7(14) . . ?
C01I N4 C37 128.7(14) . . ?
O4 C29 C27 110.2(18) . . ?
O3 C29 O4 120(2) . . ?
O3 C29 C27 129(2) . . ?
C18 C19 H19 121.4 . . ?
C20 C19 C18 117.2(17) . . ?
C20 C19 H19 121.4 . . ?
C24 C25 H25 119.5 . . ?
C24 C25 C26 121.1(17) . . ?
C26 C25 H25 119.5 . . ?
C1 C7 C8 110.7(17) . . ?
C6 C7 C1 124.6(15) . . ?
C6 C7 C8 124.2(14) . . ?
C01A O8 C024 118.6(18) . . ?
O2 C21 C23 113.9(14) . . ?
O2 C21 C22 131.2(14) . . ?
C22 C21 C23 114.8(14) . . ?
C01H C016 H016 122.0 . . ?
C01X C016 H016 122.0 . . ?
C01X C016 C01H 116.0(12) . . ?
C01L O5 C021 114.8(13) . . ?
C27 C26 C25 121(2) . . ?
C27 C26 H26 119.7 . . ?
C25 C26 H26 119.7 . . ?
C37 C42 H42 120.0 . . ?
C37 C42 C1D 120.0 . . ?
C1D C42 H42 120.0 . . ?
C42 C37 N4 125.8(15) . . ?
C1C C37 N4 113.9(15) . . ?
C1C C37 C42 120.0 . . ?
C37 C1C H1C 120.0 . . ?
C1E C1C C37 120.0 . . ?
C1E C1C H1C 120.0 . . ?
C1C C1E H1E 120.0 . . ?
C1C C1E C1B 120.0 . . ?
C1B C1E H1E 120.0 . . ?
C1E C1B H1B 120.0 . . ?
C1E C1B C1D 120.0 . . ?
C1D C1B H1B 120.0 . . ?
C42 C1D H1D 120.0 . . ?
C1B C1D C42 120.0 . . ?
C1B C1D H1D 120.0 . . ?
O7 C01A O8 126.9(19) . . ?
O7 C01A C01M 120.4(19) . . ?
O8 C01A C01M 113(2) . . ?
C00M C01B H01B 119.8 . . ?
C01L C01B C00M 120.5(13) . . ?
C01L C01B H01B 119.8 . . ?
C01X C01C H01C 119.2 . . ?
C01Z C01C H01C 119.2 . . ?
C01Z C01C C01X 121.6(11) . . ?
O1 C5 H5A 109.5 . . ?
O1 C5 H5B 109.5 . . ?
O1 C5 H5C 109.5 . . ?
H5A C5 H5B 109.5 . . ?
H5A C5 H5C 109.5 . . ?
H5B C5 H5C 109.5 . . ?
N4 C01G C01H 106.6(9) . . ?
N4 C01G C01Z 131.4(11) . . ?
C01H C01G C01Z 122.0(12) . . ?
N3 C01H C016 130.8(12) . . ?
N3 C01H C01G 108.6(10) . . ?
C01G C01H C016 120.6(11) . . ?
N3 C01I C00Y 118.6(11) . . ?
N3 C01I N4 110.0(11) . . ?
N4 C01I C00Y 131.4(12) . . ?
O4 C30 H30A 109.5 . . ?
O4 C30 H30B 109.5 . . ?
O4 C30 H30C 109.5 . . ?
H30A C30 H30B 109.5 . . ?
H30A C30 H30C 109.5 . . ?
H30B C30 H30C 109.5 . . ?
C01B C01L O5 123.8(15) . . ?
C01T C01L O5 113.9(15) . . ?
C01T C01L C01B 122.2(16) . . ?
C00W C01M C01A 120.6(19) . . ?
C01R C01M C00W 120.6(18) . . ?
C01R C01M C01A 118.6(17) . . ?
C00W C01O H01O 120.5 . . ?
C00W C01O C01U 118.9(14) . . ?
C01U C01O H01O 120.5 . . ?
C01R C01P C00X 118.3(12) . . ?
C01U C01P C00X 123.4(12) . . ?
C01U C01P C01R 118.3(14) . . ?
C01M C01R C01P 120.9(15) . . ?
C01M C01R H01R 119.6 . . ?
C01P C01R H01R 119.6 . . ?
C00M C01S Ir2 127.1(12) . . ?
C00M C01S C00Y 116.1(13) . . ?
C00Y C01S Ir2 116.6(10) . . ?
C00Y C01T H01T 120.6 . . ?
C01L C01T C00Y 118.7(13) . . ?
C01L C01T H01T 120.7 . . ?
C01O C01U H01U 119.3 . . ?
C01P C01U C01O 121.4(14) . . ?
C01P C01U H01U 119.3 . . ?
C016 C01X C01C 122.2(12) . . ?
C016 C01X H01X 118.9 . . ?
C01C C01X H01X 118.9 . . ?
C1 C2 H2 117.0 . . ?
C3 C2 C1 126.1(17) . . ?
C3 C2 H2 117.0 . . ?
C01C C01Z C01G 117.4(13) . . ?
C01C C01Z H01Z 121.3 . . ?
C01G C01Z H01Z 121.3 . . ?
O5 C021 H02A 109.5 . . ?
O5 C021 H02B 109.5 . . ?
O5 C021 H02C 109.5 . . ?
H02A C021 H02B 109.5 . . ?
H02A C021 H02C 109.5 . . ?
H02B C021 H02C 109.5 . . ?
O8 C024 H02D 109.5 . . ?
O8 C024 H02E 109.5 . . ?
O8 C024 H02F 109.5 . . ?
H02D C024 H02E 109.5 . . ?
H02D C024 H02F 109.5 . . ?
H02E C024 H02F 109.5 . . ?
C21 C22 C21 120.8(15) 2_665 . ?
C21 C22 H22 119.6 . . ?
C21 C22 H22 119.6 2_665 . ?
C35 C36 N2 120.6(16) . . ?
C35 C36 C40 120.0 . . ?
C40 C36 N2 119.3(16) . . ?
C36 C35 H35 120.0 . . ?
C34 C35 C36 120.0 . . ?
C34 C35 H35 120.0 . . ?
C35 C34 H34 120.0 . . ?
C38 C34 C35 120.0 . . ?
C38 C34 H34 120.0 . . ?
C34 C38 H38 120.0 . . ?
C34 C38 C39 120.0 . . ?
C39 C38 H38 120.0 . . ?
C38 C39 H39 120.0 . . ?
C40 C39 C38 120.0 . . ?
C40 C39 H39 120.0 . . ?
C36 C40 H40 120.0 . . ?
C39 C40 C36 120.0 . . ?
C39 C40 H40 120.0 . . ?

loop_
_geom_bond_atom_site_label_1
_geom_bond_atom_site_label_2
_geom_bond_distance
_geom_bond_site_symmetry_2
_geom_bond_publ_flag
Ir1 O2 2.133(13) 2_665 ?
Ir1 O2 2.133(13) . ?
Ir1 N1 2.040(11) . ?
Ir1 N1 2.040(11) 2_665 ?
Ir1 C1 1.97(2) 2_665 ?
Ir1 C1 1.97(2) . ?
Ir2 O6 2.176(12) . ?
Ir2 O6 2.176(12) 2_565 ?
Ir2 N3 2.052(9) . ?
Ir2 N3 2.052(9) 2_565 ?
Ir2 C01S 1.996(14) 2_565 ?
Ir2 C01S 1.996(14) . ?
O2 C21 1.28(2) . ?
O1 C4 1.33(2) . ?
O1 C5 1.30(2) . ?
C006 H006 0.9500 . ?
C006 C00X 1.354(13) . ?
C006 C00X 1.353(13) 2_565 ?
N1 C8 1.34(2) . ?
N1 C20 1.397(18) . ?
N2 C8 1.36(2) . ?
N2 C15 1.432(17) . ?
N2 C9 1.425(16) . ?
N2 C36 1.436(19) . ?
O4 C29 1.40(2) . ?
O4 C30 1.53(3) . ?
C23 C28 1.34(3) . ?
C23 C24 1.45(2) . ?
C23 C21 1.52(2) . ?
C1 C7 1.41(3) . ?
C1 C2 1.44(2) . ?
C6 H6 0.9500 . ?
C6 C4 1.42(2) . ?
C6 C7 1.40(2) . ?
O6 C00X 1.236(17) . ?
C8 C7 1.44(2) . ?
C18 H18 0.9500 . ?
C18 C17 1.37(2) . ?
C18 C19 1.39(3) . ?
C20 C15 1.403(19) . ?
C20 C19 1.36(3) . ?
C16 H16 0.9500 . ?
C16 C15 1.36(2) . ?
C16 C17 1.40(3) . ?
C4 C3 1.41(3) . ?
C28 H28 0.9500 . ?
C28 C27 1.40(3) . ?
C3 H3 0.9500 . ?
C3 C2 1.37(2) . ?
C27 C29 1.47(3) . ?
C27 C26 1.36(3) . ?
C00M H00M 0.9500 . ?
C00M C01B 1.39(2) . ?
C00M C01S 1.40(2) . ?
C24 H24 0.9500 . ?
C24 C25 1.35(2) . ?
O7 C01A 1.22(3) . ?
N3 C01H 1.371(14) . ?
N3 C01I 1.324(17) . ?
C17 H17 0.9500 . ?
C9 C10 1.3900 . ?
C9 C14 1.3900 . ?
C10 H10 0.9500 . ?
C10 C11 1.3900 . ?
C11 H11 0.9500 . ?
C11 C12 1.3900 . ?
C12 H12 0.9500 . ?
C12 C13 1.3900 . ?
C13 H13 0.9500 . ?
C13 C14 1.3900 . ?
C14 H14 0.9500 . ?
C41 C31 1.3900 . ?
C41 C1A 1.3900 . ?
C41 N4 1.437(15) . ?
C31 H31 0.9500 . ?
C31 C33 1.3900 . ?
C33 H33 0.9500 . ?
C33 C43 1.3900 . ?
C43 H43 0.9500 . ?
C43 C32 1.3900 . ?
C32 H32 0.9500 . ?
C32 C1A 1.3900 . ?
C1A H1A 0.9500 . ?
C00W H00W 0.9500 . ?
C00W C01M 1.40(2) . ?
C00W C01O 1.36(2) . ?
C00X C01P 1.508(18) . ?
C00Y C01I 1.454(17) . ?
C00Y C01S 1.44(2) . ?
C00Y C01T 1.391(18) . ?
N4 C37 1.424(15) . ?
N4 C01G 1.359(14) . ?
N4 C01I 1.369(15) . ?
C29 O3 1.16(3) . ?
C19 H19 0.9500 . ?
C25 H25 0.9500 . ?
C25 C26 1.42(3) . ?
O8 C01A 1.26(2) . ?
O8 C024 1.453(19) . ?
C21 C22 1.425(18) . ?
C016 H016 0.9500 . ?
C016 C01H 1.43(2) . ?
C016 C01X 1.37(2) . ?
O5 C01L 1.45(2) . ?
O5 C021 1.478(15) . ?
C26 H26 0.9500 . ?
C42 H42 0.9500 . ?
C42 C37 1.3900 . ?
C42 C1D 1.3900 . ?
C37 C1C 1.3900 . ?
C1C H1C 0.9500 . ?
C1C C1E 1.3900 . ?
C1E H1E 0.9500 . ?
C1E C1B 1.3900 . ?
C1B H1B 0.9500 . ?
C1B C1D 1.3900 . ?
C1D H1D 0.9500 . ?
C01A C01M 1.53(3) . ?
C01B H01B 0.9500 . ?
C01B C01L 1.37(2) . ?
C01C H01C 0.9500 . ?
C01C C01X 1.416(19) . ?
C01C C01Z 1.36(2) . ?
C5 H5A 0.9800 . ?
C5 H5B 0.9800 . ?
C5 H5C 0.9800 . ?
C01G C01H 1.382(15) . ?
C01G C01Z 1.402(15) . ?
C30 H30A 0.9800 . ?
C30 H30B 0.9800 . ?
C30 H30C 0.9800 . ?
C01L C01T 1.35(2) . ?
C01M C01R 1.36(3) . ?
C01O H01O 0.9500 . ?
C01O C01U 1.431(19) . ?
C01P C01R 1.41(2) . ?
C01P C01U 1.349(19) . ?
C01R H01R 0.9500 . ?
C01T H01T 0.9500 . ?
C01U H01U 0.9500 . ?
C01X H01X 0.9500 . ?
C2 H2 0.9500 . ?
C01Z H01Z 0.9500 . ?
C021 H02A 0.9800 . ?
C021 H02B 0.9800 . ?
C021 H02C 0.9800 . ?
C024 H02D 0.9800 . ?
C024 H02E 0.9800 . ?
C024 H02F 0.9800 . ?
C22 H22 0.9500 . ?
C36 C35 1.3900 . ?
C36 C40 1.3900 . ?
C35 H35 0.9500 . ?
C35 C34 1.3900 . ?
C34 H34 0.9500 . ?
C34 C38 1.3900 . ?
C38 H38 0.9500 . ?
C38 C39 1.3900 . ?
C39 H39 0.9500 . ?
C39 C40 1.3900 . ?
C40 H40 0.9500 . ?

loop_
_geom_torsion_atom_site_label_1
_geom_torsion_atom_site_label_2
_geom_torsion_atom_site_label_3
_geom_torsion_atom_site_label_4
_geom_torsion
_geom_torsion_site_symmetry_1
_geom_torsion_site_symmetry_2
_geom_torsion_site_symmetry_3
_geom_torsion_site_symmetry_4
_geom_torsion_publ_flag
Ir1 O2 C21 C23 -178.7(9) . . . . ?
Ir1 O2 C21 C22 1(2) . . . . ?
Ir1 N1 C8 N2 175.4(11) . . . . ?
Ir1 N1 C8 C7 -2.3(19) . . . . ?
Ir1 N1 C20 C15 -174.7(12) . . . . ?
Ir1 N1 C20 C19 7(3) . . . . ?
Ir1 C1 C7 C6 175.0(15) . . . . ?
Ir1 C1 C7 C8 3(2) . . . . ?
Ir1 C1 C2 C3 -173.0(16) . . . . ?
Ir2 O6 C00X C006 1.5(17) . . . . ?
Ir2 O6 C00X C01P 179.8(7) . . . . ?
Ir2 N3 C01H C016 -5(2) . . . . ?
Ir2 N3 C01H C01G 174.5(10) . . . . ?
Ir2 N3 C01I C00Y 5.7(16) . . . . ?
Ir2 N3 C01I N4 -176.0(8) . . . . ?
O2 C21 C22 C21 -0.7(13) . . . 2_665 ?
O1 C4 C3 C2 -179.7(18) . . . . ?
C006 C00X C01P C01R 150.3(12) . . . . ?
C006 C00X C01P C01U -30.7(16) . . . . ?
N1 C8 C7 C1 0(2) . . . . ?
N1 C8 C7 C6 -172.5(17) . . . . ?
N1 C20 C15 N2 1.2(16) . . . . ?
N1 C20 C15 C16 -178.7(16) . . . . ?
N1 C20 C19 C18 177.2(16) . . . . ?
N2 C8 C7 C1 -177.3(18) . . . . ?
N2 C8 C7 C6 10(3) . . . . ?
N2 C9 C10 C11 -179.0(14) . . . . ?
N2 C9 C14 C13 178.9(15) . . . . ?
N2 C36 C35 C34 -176(2) . . . . ?
N2 C36 C40 C39 176(2) . . . . ?
C23 C28 C27 C29 179.5(18) . . . . ?
C23 C28 C27 C26 5(3) . . . . ?
C23 C24 C25 C26 -1(3) . . . . ?
C23 C21 C22 C21 179.2(13) . . . 2_665 ?
C6 C4 C3 C2 4(3) . . . . ?
O6 C00X C01P C01R -28.1(17) . . . . ?
O6 C00X C01P C01U 151.0(13) . . . . ?
C8 N1 C20 C15 -0.7(17) . . . . ?
C8 N1 C20 C19 -179.1(17) . . . . ?
C8 N2 C15 C20 -1.4(16) . . . . ?
C8 N2 C15 C16 178.6(18) . . . . ?
C8 N2 C9 C10 102.0(18) . . . . ?
C8 N2 C9 C14 -77(2) . . . . ?
C8 N2 C36 C35 73(3) . . . . ?
C8 N2 C36 C40 -103(2) . . . . ?
C20 N1 C8 N2 -0.2(18) . . . . ?
C20 N1 C8 C7 -177.9(15) . . . . ?
C4 C6 C7 C1 1(3) . . . . ?
C4 C6 C7 C8 172.6(17) . . . . ?
C4 C3 C2 C1 -4(3) . . . . ?
C28 C23 C24 C25 0(3) . . . . ?
C28 C23 C21 O2 30(2) . . . . ?
C28 C23 C21 C22 -150.0(15) . . . . ?
C28 C27 C29 O4 170.7(17) . . . . ?
C28 C27 C29 O3 -10(4) . . . . ?
C28 C27 C26 C25 -6(3) . . . . ?
C00M C01B C01L O5 178.5(16) . . . . ?
C00M C01B C01L C01T 2(3) . . . . ?
C15 N2 C8 N1 1.0(18) . . . . ?
C15 N2 C8 C7 178.3(17) . . . . ?
C15 N2 C9 C10 -72.8(16) . . . . ?
C15 N2 C9 C14 108.2(15) . . . . ?
C15 N2 C36 C35 -104.4(17) . . . . ?
C15 N2 C36 C40 79.5(18) . . . . ?
C15 C20 C19 C18 -1(2) . . . . ?
C15 C16 C17 C18 -3(3) . . . . ?
C24 C23 C28 C27 -2(3) . . . . ?
C24 C23 C21 O2 -153.7(16) . . . . ?
C24 C23 C21 C22 26.3(19) . . . . ?
C24 C25 C26 C27 4(3) . . . . ?
O7 C01A C01M C00W -174.8(19) . . . . ?
O7 C01A C01M C01R 11(3) . . . . ?
C17 C18 C19 C20 0(3) . . . . ?
C17 C16 C15 N2 -177.9(16) . . . . ?
C17 C16 C15 C20 2(3) . . . . ?
C9 N2 C8 N1 -174.5(15) . . . . ?
C9 N2 C8 C7 3(3) . . . . ?
C9 N2 C15 C20 174.5(14) . . . . ?
C9 N2 C15 C16 -5(3) . . . . ?
C9 C10 C11 C12 0.0 . . . . ?
C10 C9 C14 C13 0.0 . . . . ?
C10 C11 C12 C13 0.0 . . . . ?
C11 C12 C13 C14 0.0 . . . . ?
C12 C13 C14 C9 0.0 . . . . ?
C14 C9 C10 C11 0.0 . . . . ?
C41 C31 C33 C43 0.0 . . . . ?
C41 N4 C01G C01H -175.3(15) . . . . ?
C41 N4 C01G C01Z 8(2) . . . . ?
C41 N4 C01I N3 175.5(15) . . . . ?
C41 N4 C01I C00Y -7(2) . . . . ?
C31 C41 C1A C32 0.0 . . . . ?
C31 C41 N4 C01G 75.3(19) . . . . ?
C31 C41 N4 C01I -99.3(16) . . . . ?
C31 C33 C43 C32 0.0 . . . . ?
C33 C43 C32 C1A 0.0 . . . . ?
C43 C32 C1A C41 0.0 . . . . ?
C1A C41 C31 C33 0.0 . . . . ?
C1A C41 N4 C01G -99.9(17) . . . . ?
C1A C41 N4 C01I 85.5(19) . . . . ?
C00W C01M C01R C01P 1(3) . . . . ?
C00W C01O C01U C01P -3(2) . . . . ?
C00X C006 C00X O6 -0.9(10) 2_565 . . . ?
C00X C006 C00X C01P -179.1(11) 2_565 . . . ?
C00X C01P C01R C01M -176.7(14) . . . . ?
C00X C01P C01U C01O 178.0(12) . . . . ?
N4 C41 C31 C33 -175(2) . . . . ?
N4 C41 C1A C32 175.4(19) . . . . ?
N4 C37 C1C C1E -173.7(19) . . . . ?
N4 C01G C01H N3 -0.2(13) . . . . ?
N4 C01G C01H C016 179.4(11) . . . . ?
N4 C01G C01Z C01C 179.2(14) . . . . ?
C29 C27 C26 C25 179.6(19) . . . . ?
C19 C18 C17 C16 2(3) . . . . ?
C19 C20 C15 N2 179.9(14) . . . . ?
C19 C20 C15 C16 0(2) . . . . ?
C7 C1 C2 C3 2(3) . . . . ?
C7 C6 C4 O1 -179.3(17) . . . . ?
C7 C6 C4 C3 -3(3) . . . . ?
O8 C01A C01M C00W 4(2) . . . . ?
O8 C01A C01M C01R -170.2(16) . . . . ?
C21 C23 C28 C27 174.7(16) . . . . ?
C21 C23 C24 C25 -176.7(15) . . . . ?
O5 C01L C01T C00Y 179.8(14) . . . . ?
C26 C27 C29 O4 -15(3) . . . . ?
C26 C27 C29 O3 164(3) . . . . ?
C42 C37 C1C C1E 0.0 . . . . ?
C37 N4 C01G C01H -177.4(14) . . . . ?
C37 N4 C01G C01Z 5(2) . . . . ?
C37 N4 C01I N3 177.4(16) . . . . ?
C37 N4 C01I C00Y -5(3) . . . . ?
C37 C42 C1D C1B 0.0 . . . . ?
C37 C1C C1E C1B 0.0 . . . . ?
C1C C1E C1B C1D 0.0 . . . . ?
C1E C1B C1D C42 0.0 . . . . ?
C1D C42 C37 N4 173(2) . . . . ?
C1D C42 C37 C1C 0.0 . . . . ?
C01A C01M C01R C01P 174.8(15) . . . . ?
C01B C00M C01S Ir2 174.3(12) . . . . ?
C01B C00M C01S C00Y 0(2) . . . . ?
C01B C01L C01T C00Y -4(2) . . . . ?
C5 O1 C4 C6 150(2) . . . . ?
C5 O1 C4 C3 -26(3) . . . . ?
C01G N4 C37 C42 -86(2) . . . . ?
C01G N4 C37 C1C 87.3(15) . . . . ?
C01G N4 C01I N3 0.1(14) . . . . ?
C01G N4 C01I C00Y 178.1(13) . . . . ?
C01H N3 C01I C00Y -178.5(12) . . . . ?
C01H N3 C01I N4 -0.2(14) . . . . ?
C01H C016 C01X C01C -4(2) . . . . ?
C01H C01G C01Z C01C 2(2) . . . . ?
C01I N3 C01H C016 -179.3(13) . . . . ?
C01I N3 C01H C01G 0.3(14) . . . . ?
C01I C00Y C01S Ir2 0.6(16) . . . . ?
C01I C00Y C01S C00M 175.9(14) . . . . ?
C01I C00Y C01T C01L -173.2(15) . . . . ?
C01I N4 C37 C42 97(2) . . . . ?
C01I N4 C37 C1C -89.6(17) . . . . ?
C01I N4 C01G C01H 0.1(13) . . . . ?
C01I N4 C01G C01Z -177.1(14) . . . . ?
C30 O4 C29 C27 -175.8(16) . . . . ?
C30 O4 C29 O3 5(3) . . . . ?
C01M C00W C01O C01U 8(2) . . . . ?
C01O C00W C01M C01A 179.2(15) . . . . ?
C01O C00W C01M C01R -7(3) . . . . ?
C01R C01P C01U C01O -3.0(19) . . . . ?
C01S C00M C01B C01L 0(3) . . . . ?
C01S C00Y C01I N3 -4.2(18) . . . . ?
C01S C00Y C01I N4 178.0(14) . . . . ?
C01S C00Y C01T C01L 3(2) . . . . ?
C01T C00Y C01I N3 172.5(14) . . . . ?
C01T C00Y C01I N4 -5(3) . . . . ?
C01T C00Y C01S Ir2 -176.3(11) . . . . ?
C01T C00Y C01S C00M -1(2) . . . . ?
C01U C01P C01R C01M 4(2) . . . . ?
C01X C016 C01H N3 -176.8(13) . . . . ?
C01X C016 C01H C01G 3.7(18) . . . . ?
C01X C01C C01Z C01G -2(2) . . . . ?
C2 C1 C7 C6 0(3) . . . . ?
C2 C1 C7 C8 -172.7(16) . . . . ?
C01Z C01C C01X C016 3(2) . . . . ?
C01Z C01G C01H N3 177.3(13) . . . . ?
C01Z C01G C01H C016 -3.1(18) . . . . ?
C021 O5 C01L C01B 23(2) . . . . ?
C021 O5 C01L C01T -160.6(15) . . . . ?
C024 O8 C01A O7 -3(3) . . . . ?
C024 O8 C01A C01M 178.4(15) . . . . ?
C36 N2 C8 N1 -176.2(19) . . . . ?
C36 N2 C8 C7 1(3) . . . . ?
C36 N2 C15 C20 176.5(15) . . . . ?
C36 N2 C15 C16 -3(3) . . . . ?
C36 C35 C34 C38 0.0 . . . . ?
C35 C36 C40 C39 0.0 . . . . ?
C35 C34 C38 C39 0.0 . . . . ?
C34 C38 C39 C40 0.0 . . . . ?
C38 C39 C40 C36 0.0 . . . . ?
C40 C36 C35 C34 0.0 . . . . ?

loop_
_twin_individual_id
_twin_individual_mass_fraction_refined
1 0.60(3)
2 0.40(3)

loop_
_smtbx_masks_void_nr
_smtbx_masks_void_average_x
_smtbx_masks_void_average_y
_smtbx_masks_void_average_z
_smtbx_masks_void_volume
_smtbx_masks_void_count_electrons
_smtbx_masks_void_content
1 0.252 -0.001 0.003 167.2 61.5 '2.5 C2H5OH'
2 0.252 0.501 0.503 167.2 61.5 '2.5 C2H5OH'
3 0.748 0.001 0.003 167.2 61.4 '2.5 C2H5OH'
4 0.748 0.499 0.503 167.2 61.4 '2.5 C2H5OH'
